data_1501472
loop_
_publ_author_name
'Katarzyna Grubel'
'Brynna J. Laughlin'
'Thora R. Maltais'
'Rhett C. Smith'
'Atta M. Arif'
'Lisa M. Berreau'

_publ_section_title
;
 Photochemically-induced dioxygenase-type CO-release reactivity of Group
 12 metal flavonolate complexes
;
_journal_issue 37
_journal_name_full 'Chemical Communications'
_journal_page_first 10431
_journal_page_last 10433
_journal_paper_doi 10.1039/c1cc13961d
_journal_volume 47
_journal_year 2011
_chemical_formula_moiety 'C45 H35 Hg N4 O3, Cl O4'
_chemical_formula_sum 'C45 H35 Cl Hg N4 O7'
_chemical_formula_weight 979.81
_chemical_name_systematic
;
?
;
_space_group_IT_number 14
_symmetry_cell_setting monoclinic
_symmetry_space_group_name_Hall '-P 2yn'
_symmetry_space_group_name_H-M 'P 1 21/n 1'
_atom_sites_solution_hydrogens geom
_atom_sites_solution_primary direct
_atom_sites_solution_secondary difmap
_audit_creation_method SHELXL-97
_cell_angle_alpha 90.00
_cell_angle_beta 95.0070(9)
_cell_angle_gamma 90.00
_cell_formula_units_Z 4
_cell_length_a 11.4117(2)
_cell_length_b 16.3761(2)
_cell_length_c 20.9794(3)
_cell_measurement_reflns_used 8852
_cell_measurement_temperature 150(1)
_cell_measurement_theta_max 27.485
_cell_measurement_theta_min 1.018
_cell_volume 3905.65(10)
_computing_cell_refinement DENZO-SMN
_computing_data_collection 'Nonius COLLECT'
_computing_data_reduction DENZO-SMN
_computing_molecular_graphics 'WinGX, Ortep3'
_computing_structure_refinement 'SHELXL-97 (Sheldrick, 1997)'
_computing_structure_solution SIR97
_diffrn_ambient_temperature 150(1)
_diffrn_measured_fraction_theta_full 0.998
_diffrn_measured_fraction_theta_max 0.998
_diffrn_measurement_device_type 'Nonius KappaCCD Diffractometer'
_diffrn_measurement_method 'Phi and Omega sacn'
_diffrn_radiation_monochromator graphite
_diffrn_radiation_source 'fine-focus sealed tube'
_diffrn_radiation_type MoK\a
_diffrn_radiation_wavelength 0.71073
_diffrn_reflns_av_R_equivalents 0.0366
_diffrn_reflns_av_sigmaI/netI 0.0553
_diffrn_reflns_limit_h_max 14
_diffrn_reflns_limit_h_min -14
_diffrn_reflns_limit_k_max 20
_diffrn_reflns_limit_k_min -21
_diffrn_reflns_limit_l_max 27
_diffrn_reflns_limit_l_min -27
_diffrn_reflns_number 16904
_diffrn_reflns_theta_full 27.49
_diffrn_reflns_theta_max 27.49
_diffrn_reflns_theta_min 2.31
_exptl_absorpt_coefficient_mu 4.068
_exptl_absorpt_correction_T_max 0.6865
_exptl_absorpt_correction_T_min 0.4967
_exptl_absorpt_correction_type multi-scan
_exptl_absorpt_process_details 'DENZO-SMN (Otwinowski & Minor, 1997)'
_exptl_crystal_colour yellow
_exptl_crystal_density_diffrn 1.666
_exptl_crystal_density_method 'not measured'
_exptl_crystal_description prism
_exptl_crystal_F_000 1944
_exptl_crystal_size_max 0.20
_exptl_crystal_size_mid 0.15
_exptl_crystal_size_min 0.10
_refine_diff_density_max 1.486
_refine_diff_density_min -0.784
_refine_diff_density_rms 0.107
_refine_ls_extinction_coef 0.00090(7)
_refine_ls_extinction_expression Fc^*^=kFc[1+0.001xFc^2^\l^3^/sin(2\q)]^-1/4^
_refine_ls_extinction_method SHELXL
_refine_ls_goodness_of_fit_ref 1.039
_refine_ls_hydrogen_treatment constr
_refine_ls_matrix_type full
_refine_ls_number_parameters 552
_refine_ls_number_reflns 8946
_refine_ls_number_restraints 3
_refine_ls_restrained_S_all 1.040
_refine_ls_R_factor_all 0.0565
_refine_ls_R_factor_gt 0.0324
_refine_ls_shift/su_max 0.003
_refine_ls_shift/su_mean 0.000
_refine_ls_structure_factor_coef Fsqd
_refine_ls_weighting_details 'calc w=1/[\s^2^(Fo^2^)+(0.0266P)^2^+0.0000P] where P=(Fo^2^+2Fc^2^)/3'
_refine_ls_weighting_scheme calc
_refine_ls_wR_factor_gt 0.0608
_refine_ls_wR_factor_ref 0.0674
_reflns_number_gt 6666
_reflns_number_total 8946
_reflns_threshold_expression >2sigma(I)
_cod_data_source_file c1cc13961d.txt
_cod_data_source_block usu212
_cod_original_sg_symbol_H-M 'P 21/n'
_cod_database_code 1501472

loop_
_symmetry_equiv_pos_as_xyz
'x, y, z'
'-x+1/2, y+1/2, -z+1/2'
'-x, -y, -z'
'x-1/2, -y-1/2, z-1/2'

loop_
_atom_site_label
_atom_site_type_symbol
_atom_site_fract_x
_atom_site_fract_y
_atom_site_fract_z
_atom_site_U_iso_or_equiv
_atom_site_adp_type
_atom_site_occupancy
_atom_site_symmetry_multiplicity
_atom_site_calc_flag
_atom_site_refinement_flags
_atom_site_disorder_assembly
_atom_site_disorder_group
Hg1 Hg 0.240696(12) 0.143923(8) 0.603733(6) 0.02729(6) Uani 1 1 d . . .
Cl1 Cl -0.38444(10) 0.36323(6) 0.71950(6) 0.0530(3) Uani 1 1 d . . .
O1 O 0.1278(2) 0.21553(14) 0.53453(11) 0.0298(6) Uani 1 1 d . . .
O2 O 0.3626(2) 0.24959(15) 0.56466(11) 0.0339(6) Uani 1 1 d . . .
O3 O 0.1832(2) 0.37183(15) 0.41872(11) 0.0339(6) Uani 1 1 d . . .
O4 O -0.3534(3) 0.29642(19) 0.76034(17) 0.0708(10) Uani 1 1 d . A .
O5 O -0.5058(7) 0.3677(8) 0.7097(5) 0.101(4) Uani 0.545(11) 1 d PD A 1
O6 O -0.3443(8) 0.3405(5) 0.6581(4) 0.084(4) Uani 0.545(11) 1 d PD A 1
O7 O -0.3411(14) 0.4358(6) 0.7400(6) 0.136(8) Uani 0.545(11) 1 d PD A 1
O5A O -0.4684(19) 0.3546(8) 0.6722(9) 0.186(14) Uani 0.455(11) 1 d PD A 2
O6A O -0.2746(9) 0.3979(7) 0.7025(6) 0.091(5) Uani 0.455(11) 1 d PD A 2
O7A O -0.4116(15) 0.4293(8) 0.7641(7) 0.128(7) Uani 0.455(11) 1 d PD A 2
N1 N 0.4177(3) 0.10528(18) 0.65864(14) 0.0345(7) Uani 1 1 d . . .
N2 N 0.2071(3) 0.02172(17) 0.66869(13) 0.0310(7) Uani 1 1 d . . .
N3 N 0.1143(3) 0.18569(18) 0.69352(13) 0.0305(7) Uani 1 1 d . . .
N4 N 0.2056(3) 0.01668(17) 0.53960(13) 0.0297(7) Uani 1 1 d . . .
C1 C 0.5138(4) 0.1528(3) 0.6609(2) 0.0432(10) Uani 1 1 d . . .
H1 H 0.5077 0.2059 0.6427 0.052 Uiso 1 1 calc R . .
C2 C 0.6207(4) 0.1271(3) 0.6889(2) 0.0541(12) Uani 1 1 d . . .
H2 H 0.6879 0.1614 0.6890 0.065 Uiso 1 1 calc R . .
C3 C 0.6295(4) 0.0508(3) 0.7170(2) 0.0581(13) Uani 1 1 d . . .
H3 H 0.7024 0.0318 0.7368 0.070 Uiso 1 1 calc R . .
C4 C 0.5297(4) 0.0026(3) 0.7155(2) 0.0493(11) Uani 1 1 d . . .
H4 H 0.5331 -0.0495 0.7354 0.059 Uiso 1 1 calc R . .
C5 C 0.4253(4) 0.0303(2) 0.68503(17) 0.0361(9) Uani 1 1 d . . .
C6 C 0.3181(4) -0.0240(2) 0.67632(19) 0.0384(9) Uani 1 1 d . . .
H6A H 0.3241 -0.0587 0.6381 0.046 Uiso 1 1 calc R . .
H6B H 0.3171 -0.0604 0.7139 0.046 Uiso 1 1 calc R . .
C7 C 0.1729(4) 0.0501(2) 0.73172(16) 0.0378(9) Uani 1 1 d . . .
H7A H 0.2442 0.0687 0.7580 0.045 Uiso 1 1 calc R . .
H7B H 0.1393 0.0036 0.7542 0.045 Uiso 1 1 calc R . .
C8 C 0.0847(3) 0.1186(2) 0.72607(16) 0.0318(8) Uani 1 1 d . . .
C9 C -0.0170(4) 0.1127(2) 0.75596(17) 0.0375(9) Uani 1 1 d . . .
H9 H -0.0356 0.0640 0.7775 0.045 Uiso 1 1 calc R . .
C10 C -0.0920(4) 0.1794(3) 0.75397(18) 0.0399(10) Uani 1 1 d . . .
H10 H -0.1627 0.1773 0.7747 0.048 Uiso 1 1 calc R . .
C11 C -0.0629(3) 0.2491(2) 0.72153(16) 0.0366(9) Uani 1 1 d . . .
H11 H -0.1136 0.2951 0.7196 0.044 Uiso 1 1 calc R . .
C12 C 0.0420(3) 0.2512(2) 0.69154(16) 0.0305(8) Uani 1 1 d . . .
C13 C 0.0776(4) 0.3264(2) 0.65956(17) 0.0335(9) Uani 1 1 d . . .
C14 C -0.0063(4) 0.3809(2) 0.6323(2) 0.0456(10) Uani 1 1 d . . .
H14 H -0.0876 0.3687 0.6330 0.055 Uiso 1 1 calc R . .
C15 C 0.0278(5) 0.4525(3) 0.6045(2) 0.0583(13) Uani 1 1 d . . .
H15 H -0.0301 0.4889 0.5857 0.070 Uiso 1 1 calc R . .
C16 C 0.1452(5) 0.4714(3) 0.6037(2) 0.0583(13) Uani 1 1 d . . .
H16 H 0.1681 0.5209 0.5847 0.070 Uiso 1 1 calc R . .
C17 C 0.2295(4) 0.4184(2) 0.63050(19) 0.0472(11) Uani 1 1 d . . .
H17 H 0.3105 0.4314 0.6297 0.057 Uiso 1 1 calc R . .
C18 C 0.1965(4) 0.3460(2) 0.65879(17) 0.0371(9) Uani 1 1 d . . .
H18 H 0.2549 0.3100 0.6776 0.044 Uiso 1 1 calc R . .
C19 C 0.1137(4) -0.0267(2) 0.63441(17) 0.0358(9) Uani 1 1 d . . .
H19A H 0.0369 0.0000 0.6385 0.043 Uiso 1 1 calc R . .
H19B H 0.1114 -0.0815 0.6543 0.043 Uiso 1 1 calc R . .
C20 C 0.1322(3) -0.0361(2) 0.56390(17) 0.0322(8) Uani 1 1 d . . .
C21 C 0.0726(4) -0.0955(2) 0.52780(19) 0.0386(9) Uani 1 1 d . . .
H21 H 0.0200 -0.1314 0.5465 0.046 Uiso 1 1 calc R . .
C22 C 0.0910(4) -0.1017(2) 0.4636(2) 0.0397(9) Uani 1 1 d . . .
H22 H 0.0512 -0.1423 0.4375 0.048 Uiso 1 1 calc R . .
C23 C 0.1678(3) -0.0483(2) 0.43805(18) 0.0370(9) Uani 1 1 d . . .
H23 H 0.1820 -0.0522 0.3942 0.044 Uiso 1 1 calc R . .
C24 C 0.2244(3) 0.0111(2) 0.47660(17) 0.0312(8) Uani 1 1 d . . .
C25 C 0.3092(4) 0.0691(2) 0.45225(17) 0.0352(9) Uani 1 1 d . . .
C26 C 0.4154(4) 0.0845(2) 0.4868(2) 0.0414(10) Uani 1 1 d . . .
H26 H 0.4335 0.0586 0.5270 0.050 Uiso 1 1 calc R . .
C27 C 0.4961(4) 0.1379(3) 0.4633(3) 0.0605(14) Uani 1 1 d . . .
H27 H 0.5702 0.1471 0.4864 0.073 Uiso 1 1 calc R . .
C28 C 0.4671(5) 0.1777(3) 0.4053(3) 0.0678(16) Uani 1 1 d . . .
H28 H 0.5216 0.2142 0.3887 0.081 Uiso 1 1 calc R . .
C29 C 0.3598(5) 0.1640(3) 0.3723(2) 0.0638(15) Uani 1 1 d . . .
H29 H 0.3395 0.1925 0.3334 0.077 Uiso 1 1 calc R . .
C30 C 0.2812(4) 0.1096(3) 0.39470(18) 0.0475(11) Uani 1 1 d . . .
H30 H 0.2079 0.0997 0.3709 0.057 Uiso 1 1 calc R . .
C31 C 0.1826(3) 0.2715(2) 0.50319(15) 0.0258(7) Uani 1 1 d . . .
C32 C 0.3064(3) 0.2872(2) 0.52015(16) 0.0276(8) Uani 1 1 d . . .
C33 C 0.3639(3) 0.3475(2) 0.48286(16) 0.0280(8) Uani 1 1 d . . .
C34 C 0.4842(3) 0.3658(2) 0.49412(19) 0.0368(9) Uani 1 1 d . . .
H34 H 0.5308 0.3386 0.5274 0.044 Uiso 1 1 calc R . .
C35 C 0.5346(4) 0.4227(2) 0.45734(19) 0.0421(10) Uani 1 1 d . . .
H35 H 0.6164 0.4337 0.4644 0.051 Uiso 1 1 calc R . .
C36 C 0.4662(4) 0.4646(2) 0.40953(18) 0.0450(11) Uani 1 1 d . . .
H36 H 0.5018 0.5052 0.3853 0.054 Uiso 1 1 calc R . .
C37 C 0.3488(4) 0.4482(2) 0.39692(18) 0.0414(10) Uani 1 1 d . . .
H37 H 0.3027 0.4768 0.3643 0.050 Uiso 1 1 calc R . .
C38 C 0.2987(3) 0.3881(2) 0.43349(17) 0.0314(8) Uani 1 1 d . . .
C39 C 0.1264(3) 0.3141(2) 0.45247(16) 0.0288(8) Uani 1 1 d . . .
C40 C 0.0050(3) 0.3044(2) 0.42547(17) 0.0314(8) Uani 1 1 d . . .
C41 C -0.0887(4) 0.2988(2) 0.4648(2) 0.0418(10) Uani 1 1 d . . .
H41 H -0.0736 0.3013 0.5100 0.050 Uiso 1 1 calc R . .
C42 C -0.2028(4) 0.2896(3) 0.4373(2) 0.0553(13) Uani 1 1 d . . .
H42 H -0.2658 0.2853 0.4639 0.066 Uiso 1 1 calc R . .
C43 C -0.2257(4) 0.2864(3) 0.3710(2) 0.0599(13) Uani 1 1 d . . .
H43 H -0.3043 0.2809 0.3524 0.072 Uiso 1 1 calc R . .
C44 C -0.1349(4) 0.2914(3) 0.3326(2) 0.0565(13) Uani 1 1 d . . .
H44 H -0.1503 0.2877 0.2874 0.068 Uiso 1 1 calc R . .
C45 C -0.0210(4) 0.3018(3) 0.35941(18) 0.0425(10) Uani 1 1 d . . .
H45 H 0.0410 0.3073 0.3322 0.051 Uiso 1 1 calc R . .

loop_
_atom_site_aniso_label
_atom_site_aniso_U_11
_atom_site_aniso_U_22
_atom_site_aniso_U_33
_atom_site_aniso_U_23
_atom_site_aniso_U_13
_atom_site_aniso_U_12
Hg1 0.03265(9) 0.02100(8) 0.02826(8) 0.00423(6) 0.00286(5) -0.00119(6)
Cl1 0.0502(7) 0.0334(6) 0.0738(8) 0.0114(5) -0.0033(6) 0.0000(5)
O1 0.0330(15) 0.0231(13) 0.0333(13) 0.0085(10) 0.0036(11) -0.0028(11)
O2 0.0303(15) 0.0302(14) 0.0408(14) 0.0073(12) 0.0000(11) -0.0033(11)
O3 0.0367(16) 0.0304(14) 0.0349(14) 0.0083(11) 0.0038(11) -0.0050(11)
O4 0.086(3) 0.0416(19) 0.084(2) 0.0229(18) 0.005(2) 0.0000(18)
O5 0.043(5) 0.160(10) 0.096(8) -0.035(7) -0.016(5) 0.038(5)
O6 0.076(6) 0.093(7) 0.085(6) 0.042(5) 0.028(5) 0.024(5)
O7 0.201(17) 0.050(6) 0.135(12) 0.038(7) -0.111(11) -0.071(9)
O5A 0.28(3) 0.080(9) 0.163(16) 0.043(10) -0.189(18) -0.080(13)
O6A 0.074(7) 0.080(9) 0.124(11) 0.037(7) 0.031(7) 0.000(6)
O7A 0.182(15) 0.074(10) 0.135(11) 0.002(8) 0.051(10) 0.080(10)
N1 0.039(2) 0.0282(16) 0.0355(17) 0.0038(14) -0.0010(14) 0.0031(14)
N2 0.0380(19) 0.0264(16) 0.0290(15) 0.0056(13) 0.0058(13) 0.0014(14)
N3 0.0338(18) 0.0339(17) 0.0238(15) -0.0040(13) 0.0032(13) -0.0002(14)
N4 0.0375(19) 0.0186(15) 0.0336(16) 0.0026(13) 0.0068(14) -0.0025(13)
C1 0.036(2) 0.041(2) 0.050(2) -0.002(2) -0.0070(19) 0.0011(19)
C2 0.040(3) 0.056(3) 0.063(3) -0.008(2) -0.009(2) 0.003(2)
C3 0.047(3) 0.061(3) 0.063(3) 0.003(2) -0.012(2) 0.015(2)
C4 0.055(3) 0.045(3) 0.047(2) 0.007(2) -0.002(2) 0.019(2)
C5 0.045(3) 0.032(2) 0.0309(19) 0.0020(16) 0.0054(17) 0.0102(18)
C6 0.047(3) 0.028(2) 0.041(2) 0.0111(17) 0.0059(18) 0.0086(18)
C7 0.052(3) 0.037(2) 0.0256(18) 0.0080(16) 0.0088(17) 0.0065(19)
C8 0.039(2) 0.035(2) 0.0223(17) -0.0022(15) 0.0047(15) -0.0016(17)
C9 0.045(3) 0.037(2) 0.032(2) 0.0026(17) 0.0119(18) -0.0062(19)
C10 0.031(2) 0.053(3) 0.038(2) -0.0085(19) 0.0139(17) -0.008(2)
C11 0.039(2) 0.040(2) 0.0318(19) -0.0048(17) 0.0092(17) 0.0031(18)
C12 0.033(2) 0.0297(19) 0.0286(18) -0.0075(16) 0.0023(15) -0.0024(16)
C13 0.042(2) 0.0245(18) 0.035(2) -0.0084(16) 0.0053(17) -0.0014(17)
C14 0.045(3) 0.035(2) 0.058(3) 0.001(2) 0.011(2) 0.0117(19)
C15 0.075(4) 0.034(3) 0.067(3) 0.006(2) 0.016(3) 0.015(2)
C16 0.088(4) 0.029(2) 0.060(3) -0.002(2) 0.018(3) -0.006(2)
C17 0.062(3) 0.035(2) 0.046(2) -0.015(2) 0.016(2) -0.018(2)
C18 0.045(2) 0.033(2) 0.034(2) -0.0088(17) 0.0064(17) -0.0078(18)
C19 0.046(3) 0.0221(19) 0.041(2) 0.0066(16) 0.0103(18) -0.0049(17)
C20 0.037(2) 0.0194(18) 0.040(2) 0.0033(15) 0.0042(17) 0.0032(16)
C21 0.039(2) 0.023(2) 0.055(2) -0.0026(17) 0.0109(19) -0.0065(17)
C22 0.038(2) 0.028(2) 0.053(2) -0.0110(19) 0.0053(19) -0.0048(17)
C23 0.042(2) 0.033(2) 0.037(2) -0.0075(17) 0.0083(17) -0.0001(18)
C24 0.035(2) 0.0241(19) 0.0350(19) 0.0012(16) 0.0048(16) 0.0042(16)
C25 0.048(2) 0.0262(19) 0.0340(19) -0.0056(16) 0.0178(17) -0.0026(18)
C26 0.043(3) 0.038(2) 0.046(2) -0.0060(19) 0.0166(19) -0.0039(19)
C27 0.051(3) 0.060(3) 0.075(3) -0.024(3) 0.030(3) -0.017(2)
C28 0.098(5) 0.043(3) 0.070(3) -0.014(3) 0.053(3) -0.026(3)
C29 0.105(5) 0.046(3) 0.047(3) 0.002(2) 0.040(3) -0.013(3)
C30 0.070(3) 0.039(2) 0.035(2) 0.0008(19) 0.013(2) -0.008(2)
C31 0.031(2) 0.0184(17) 0.0291(18) -0.0017(14) 0.0085(15) 0.0014(14)
C32 0.030(2) 0.0217(18) 0.0314(18) -0.0018(15) 0.0053(15) 0.0015(15)
C33 0.031(2) 0.0225(18) 0.0314(18) -0.0016(15) 0.0104(15) -0.0032(15)
C34 0.034(2) 0.029(2) 0.048(2) -0.0033(17) 0.0066(18) -0.0037(17)
C35 0.034(2) 0.039(2) 0.055(2) -0.009(2) 0.0144(19) -0.0124(19)
C36 0.059(3) 0.040(2) 0.039(2) -0.0014(19) 0.019(2) -0.021(2)
C37 0.052(3) 0.039(2) 0.034(2) 0.0053(17) 0.0074(18) -0.015(2)
C38 0.034(2) 0.0283(19) 0.0328(19) -0.0021(16) 0.0068(16) -0.0046(16)
C39 0.033(2) 0.0230(18) 0.0307(18) 0.0007(15) 0.0067(16) -0.0003(15)
C40 0.031(2) 0.0221(18) 0.042(2) 0.0060(16) 0.0039(17) 0.0015(15)
C41 0.039(3) 0.032(2) 0.054(3) 0.0108(19) 0.006(2) 0.0020(18)
C42 0.033(3) 0.049(3) 0.085(4) 0.024(3) 0.012(2) 0.003(2)
C43 0.046(3) 0.054(3) 0.077(3) 0.025(3) -0.009(3) -0.004(2)
C44 0.048(3) 0.061(3) 0.057(3) 0.011(2) -0.017(2) -0.009(2)
C45 0.039(3) 0.046(3) 0.042(2) 0.0045(19) 0.0008(19) -0.0040(19)

loop_
_atom_type_symbol
_atom_type_description
_atom_type_scat_dispersion_real
_atom_type_scat_dispersion_imag
_atom_type_scat_source
C C 0.0033 0.0016 'International Tables Vol C Tables 4.2.6.8 and 6.1.1.4'
H H 0.0000 0.0000 'International Tables Vol C Tables 4.2.6.8 and 6.1.1.4'
N N 0.0061 0.0033 'International Tables Vol C Tables 4.2.6.8 and 6.1.1.4'
O O 0.0106 0.0060 'International Tables Vol C Tables 4.2.6.8 and 6.1.1.4'
Cl Cl 0.1484 0.1585 'International Tables Vol C Tables 4.2.6.8 and 6.1.1.4'
Hg Hg -2.3894 9.2266 'International Tables Vol C Tables 4.2.6.8 and 6.1.1.4'

loop_
_geom_angle_atom_site_label_1
_geom_angle_atom_site_label_2
_geom_angle_atom_site_label_3
_geom_angle
_geom_angle_site_symmetry_1
_geom_angle_site_symmetry_3
_geom_angle_publ_flag
O1 Hg1 N1 155.23(10) . . ?
O1 Hg1 O2 73.37(8) . . ?
N1 Hg1 O2 82.05(10) . . ?
O1 Hg1 N2 133.43(9) . . ?
N1 Hg1 N2 71.10(11) . . ?
O2 Hg1 N2 153.15(9) . . ?
O1 Hg1 N4 91.84(9) . . ?
N1 Hg1 N4 97.57(10) . . ?
O2 Hg1 N4 119.16(9) . . ?
N2 Hg1 N4 66.12(9) . . ?
O1 Hg1 N3 90.47(9) . . ?
N1 Hg1 N3 103.23(10) . . ?
O2 Hg1 N3 115.92(9) . . ?
N2 Hg1 N3 71.72(10) . . ?
N4 Hg1 N3 123.03(10) . . ?
O5A Cl1 O7 123.7(7) . . ?
O5A Cl1 O5 41.0(11) . . ?
O7 Cl1 O5 109.6(9) . . ?
O5A Cl1 O4 119.8(5) . . ?
O7 Cl1 O4 115.1(4) . . ?
O5 Cl1 O4 109.0(6) . . ?
O5A Cl1 O6A 116.2(10) . . ?
O7 Cl1 O6A 55.3(7) . . ?
O5 Cl1 O6A 144.9(7) . . ?
O4 Cl1 O6A 106.0(5) . . ?
O5A Cl1 O6 64.7(11) . . ?
O7 Cl1 O6 112.0(8) . . ?
O5 Cl1 O6 105.7(5) . . ?
O4 Cl1 O6 104.9(3) . . ?
O6A Cl1 O6 62.3(6) . . ?
O5A Cl1 O7A 111.9(11) . . ?
O7 Cl1 O7A 40.8(8) . . ?
O5 Cl1 O7A 78.1(8) . . ?
O4 Cl1 O7A 103.7(6) . . ?
O6A Cl1 O7A 95.9(7) . . ?
O6 Cl1 O7A 147.9(7) . . ?
C31 O1 Hg1 115.2(2) . . ?
C32 O2 Hg1 109.6(2) . . ?
C38 O3 C39 120.7(3) . . ?
C1 N1 C5 119.4(3) . . ?
C1 N1 Hg1 122.1(3) . . ?
C5 N1 Hg1 118.3(3) . . ?
C19 N2 C6 111.2(3) . . ?
C19 N2 C7 111.7(3) . . ?
C6 N2 C7 110.7(3) . . ?
C19 N2 Hg1 108.0(2) . . ?
C6 N2 Hg1 107.4(2) . . ?
C7 N2 Hg1 107.7(2) . . ?
C12 N3 C8 118.8(3) . . ?
C12 N3 Hg1 124.8(2) . . ?
C8 N3 Hg1 109.6(2) . . ?
C20 N4 C24 119.0(3) . . ?
C20 N4 Hg1 114.3(2) . . ?
C24 N4 Hg1 123.3(2) . . ?
N1 C1 C2 122.0(4) . . ?
N1 C1 H1 119.0 . . ?
C2 C1 H1 119.0 . . ?
C1 C2 C3 119.2(5) . . ?
C1 C2 H2 120.4 . . ?
C3 C2 H2 120.4 . . ?
C2 C3 C4 118.5(4) . . ?
C2 C3 H3 120.7 . . ?
C4 C3 H3 120.7 . . ?
C5 C4 C3 120.0(4) . . ?
C5 C4 H4 120.0 . . ?
C3 C4 H4 120.0 . . ?
N1 C5 C4 120.9(4) . . ?
N1 C5 C6 117.7(3) . . ?
C4 C5 C6 121.4(4) . . ?
N2 C6 C5 113.3(3) . . ?
N2 C6 H6A 108.9 . . ?
C5 C6 H6A 108.9 . . ?
N2 C6 H6B 108.9 . . ?
C5 C6 H6B 108.9 . . ?
H6A C6 H6B 107.7 . . ?
N2 C7 C8 112.9(3) . . ?
N2 C7 H7A 109.0 . . ?
C8 C7 H7A 109.0 . . ?
N2 C7 H7B 109.0 . . ?
C8 C7 H7B 109.0 . . ?
H7A C7 H7B 107.8 . . ?
N3 C8 C9 123.2(4) . . ?
N3 C8 C7 116.8(3) . . ?
C9 C8 C7 119.9(3) . . ?
C8 C9 C10 118.4(4) . . ?
C8 C9 H9 120.8 . . ?
C10 C9 H9 120.8 . . ?
C11 C10 C9 119.4(4) . . ?
C11 C10 H10 120.3 . . ?
C9 C10 H10 120.3 . . ?
C10 C11 C12 119.5(4) . . ?
C10 C11 H11 120.2 . . ?
C12 C11 H11 120.2 . . ?
N3 C12 C11 120.7(3) . . ?
N3 C12 C13 119.0(3) . . ?
C11 C12 C13 120.3(3) . . ?
C14 C13 C18 118.7(4) . . ?
C14 C13 C12 120.9(4) . . ?
C18 C13 C12 120.3(3) . . ?
C15 C14 C13 120.5(4) . . ?
C15 C14 H14 119.7 . . ?
C13 C14 H14 119.7 . . ?
C16 C15 C14 120.4(4) . . ?
C16 C15 H15 119.8 . . ?
C14 C15 H15 119.8 . . ?
C15 C16 C17 120.0(4) . . ?
C15 C16 H16 120.0 . . ?
C17 C16 H16 120.0 . . ?
C16 C17 C18 120.2(4) . . ?
C16 C17 H17 119.9 . . ?
C18 C17 H17 119.9 . . ?
C17 C18 C13 120.1(4) . . ?
C17 C18 H18 120.0 . . ?
C13 C18 H18 120.0 . . ?
N2 C19 C20 112.0(3) . . ?
N2 C19 H19A 109.2 . . ?
C20 C19 H19A 109.2 . . ?
N2 C19 H19B 109.2 . . ?
C20 C19 H19B 109.2 . . ?
H19A C19 H19B 107.9 . . ?
N4 C20 C21 122.9(3) . . ?
N4 C20 C19 116.8(3) . . ?
C21 C20 C19 120.2(3) . . ?
C20 C21 C22 118.6(4) . . ?
C20 C21 H21 120.7 . . ?
C22 C21 H21 120.7 . . ?
C23 C22 C21 119.1(4) . . ?
C23 C22 H22 120.4 . . ?
C21 C22 H22 120.4 . . ?
C22 C23 C24 119.8(3) . . ?
C22 C23 H23 120.1 . . ?
C24 C23 H23 120.1 . . ?
N4 C24 C23 120.5(3) . . ?
N4 C24 C25 117.2(3) . . ?
C23 C24 C25 122.3(3) . . ?
C26 C25 C30 119.6(4) . . ?
C26 C25 C24 120.5(3) . . ?
C30 C25 C24 119.9(4) . . ?
C25 C26 C27 120.4(4) . . ?
C25 C26 H26 119.8 . . ?
C27 C26 H26 119.8 . . ?
C26 C27 C28 119.3(5) . . ?
C26 C27 H27 120.3 . . ?
C28 C27 H27 120.3 . . ?
C29 C28 C27 119.8(5) . . ?
C29 C28 H28 120.1 . . ?
C27 C28 H28 120.1 . . ?
C28 C29 C30 120.9(5) . . ?
C28 C29 H29 119.6 . . ?
C30 C29 H29 119.6 . . ?
C29 C30 C25 119.9(4) . . ?
C29 C30 H30 120.0 . . ?
C25 C30 H30 120.0 . . ?
O1 C31 C39 121.8(3) . . ?
O1 C31 C32 119.8(3) . . ?
C39 C31 C32 118.4(3) . . ?
O2 C32 C31 121.5(3) . . ?
O2 C32 C33 120.8(3) . . ?
C31 C32 C33 117.8(3) . . ?
C38 C33 C34 118.3(3) . . ?
C38 C33 C32 119.3(3) . . ?
C34 C33 C32 122.4(3) . . ?
C35 C34 C33 120.2(4) . . ?
C35 C34 H34 119.9 . . ?
C33 C34 H34 119.9 . . ?
C34 C35 C36 120.3(4) . . ?
C34 C35 H35 119.9 . . ?
C36 C35 H35 119.9 . . ?
C37 C36 C35 121.2(4) . . ?
C37 C36 H36 119.4 . . ?
C35 C36 H36 119.4 . . ?
C36 C37 C38 118.1(4) . . ?
C36 C37 H37 120.9 . . ?
C38 C37 H37 120.9 . . ?
O3 C38 C33 121.5(3) . . ?
O3 C38 C37 116.7(3) . . ?
C33 C38 C37 121.8(4) . . ?
O3 C39 C31 122.3(3) . . ?
O3 C39 C40 110.4(3) . . ?
C31 C39 C40 127.2(3) . . ?
C45 C40 C41 118.3(4) . . ?
C45 C40 C39 120.1(3) . . ?
C41 C40 C39 121.6(3) . . ?
C42 C41 C40 119.8(4) . . ?
C42 C41 H41 120.1 . . ?
C40 C41 H41 120.1 . . ?
C41 C42 C43 120.4(5) . . ?
C41 C42 H42 119.8 . . ?
C43 C42 H42 119.8 . . ?
C44 C43 C42 120.0(4) . . ?
C44 C43 H43 120.0 . . ?
C42 C43 H43 120.0 . . ?
C43 C44 C45 120.1(4) . . ?
C43 C44 H44 120.0 . . ?
C45 C44 H44 120.0 . . ?
C44 C45 C40 121.3(4) . . ?
C44 C45 H45 119.3 . . ?
C40 C45 H45 119.3 . . ?

loop_
_geom_bond_atom_site_label_1
_geom_bond_atom_site_label_2
_geom_bond_distance
_geom_bond_site_symmetry_2
_geom_bond_publ_flag
Hg1 O1 2.194(2) . ?
Hg1 N1 2.324(3) . ?
Hg1 O2 2.408(2) . ?
Hg1 N2 2.470(3) . ?
Hg1 N4 2.494(3) . ?
Hg1 N3 2.563(3) . ?
Cl1 O5A 1.325(10) . ?
Cl1 O7 1.343(8) . ?
Cl1 O5 1.384(8) . ?
Cl1 O4 1.416(3) . ?
Cl1 O6A 1.449(10) . ?
Cl1 O6 1.453(8) . ?
Cl1 O7A 1.481(11) . ?
O1 C31 1.317(4) . ?
O2 C32 1.248(4) . ?
O3 C38 1.354(4) . ?
O3 C39 1.377(4) . ?
N1 C1 1.343(5) . ?
N1 C5 1.346(5) . ?
N2 C19 1.466(5) . ?
N2 C6 1.469(5) . ?
N2 C7 1.485(4) . ?
N3 C12 1.351(5) . ?
N3 C8 1.352(5) . ?
N4 C20 1.335(5) . ?
N4 C24 1.361(4) . ?
C1 C2 1.373(6) . ?
C1 H1 0.9500 . ?
C2 C3 1.382(6) . ?
C2 H2 0.9500 . ?
C3 C4 1.383(6) . ?
C3 H3 0.9500 . ?
C4 C5 1.378(5) . ?
C4 H4 0.9500 . ?
C5 C6 1.510(6) . ?
C6 H6A 0.9900 . ?
C6 H6B 0.9900 . ?
C7 C8 1.506(5) . ?
C7 H7A 0.9900 . ?
C7 H7B 0.9900 . ?
C8 C9 1.369(5) . ?
C9 C10 1.387(6) . ?
C9 H9 0.9500 . ?
C10 C11 1.384(5) . ?
C10 H10 0.9500 . ?
C11 C12 1.400(5) . ?
C11 H11 0.9500 . ?
C12 C13 1.476(5) . ?
C13 C14 1.395(5) . ?
C13 C18 1.395(5) . ?
C14 C15 1.381(6) . ?
C14 H14 0.9500 . ?
C15 C16 1.376(7) . ?
C15 H15 0.9500 . ?
C16 C17 1.378(6) . ?
C16 H16 0.9500 . ?
C17 C18 1.393(5) . ?
C17 H17 0.9500 . ?
C18 H18 0.9500 . ?
C19 C20 1.520(5) . ?
C19 H19A 0.9900 . ?
C19 H19B 0.9900 . ?
C20 C21 1.375(5) . ?
C21 C22 1.384(5) . ?
C21 H21 0.9500 . ?
C22 C23 1.380(5) . ?
C22 H22 0.9500 . ?
C23 C24 1.388(5) . ?
C23 H23 0.9500 . ?
C24 C25 1.478(5) . ?
C25 C26 1.381(5) . ?
C25 C30 1.390(5) . ?
C26 C27 1.391(6) . ?
C26 H26 0.9500 . ?
C27 C28 1.394(7) . ?
C27 H27 0.9500 . ?
C28 C29 1.372(7) . ?
C28 H28 0.9500 . ?
C29 C30 1.377(6) . ?
C29 H29 0.9500 . ?
C30 H30 0.9500 . ?
C31 C39 1.383(5) . ?
C31 C32 1.449(5) . ?
C32 C33 1.451(5) . ?
C33 C38 1.391(5) . ?
C33 C34 1.405(5) . ?
C34 C35 1.368(5) . ?
C34 H34 0.9500 . ?
C35 C36 1.396(6) . ?
C35 H35 0.9500 . ?
C36 C37 1.369(6) . ?
C36 H36 0.9500 . ?
C37 C38 1.400(5) . ?
C37 H37 0.9500 . ?
C39 C40 1.459(5) . ?
C40 C45 1.392(5) . ?
C40 C41 1.409(5) . ?
C41 C42 1.385(6) . ?
C41 H41 0.9500 . ?
C42 C43 1.395(6) . ?
C42 H42 0.9500 . ?
C43 C44 1.369(7) . ?
C43 H43 0.9500 . ?
C44 C45 1.382(5) . ?
C44 H44 0.9500 . ?
C45 H45 0.9500 . ?

loop_
_geom_torsion_atom_site_label_1
_geom_torsion_atom_site_label_2
_geom_torsion_atom_site_label_3
_geom_torsion_atom_site_label_4
_geom_torsion
_geom_torsion_site_symmetry_1
_geom_torsion_site_symmetry_2
_geom_torsion_site_symmetry_3
_geom_torsion_site_symmetry_4
_geom_torsion_publ_flag
N1 Hg1 O1 C31 -0.8(4) . . . . ?
O2 Hg1 O1 C31 6.6(2) . . . . ?
N2 Hg1 O1 C31 -171.6(2) . . . . ?
N4 Hg1 O1 C31 -113.4(2) . . . . ?
N3 Hg1 O1 C31 123.5(2) . . . . ?
O1 Hg1 O2 C32 -6.9(2) . . . . ?
N1 Hg1 O2 C32 170.0(2) . . . . ?
N2 Hg1 O2 C32 170.1(2) . . . . ?
N4 Hg1 O2 C32 75.8(2) . . . . ?
N3 Hg1 O2 C32 -89.1(2) . . . . ?
O1 Hg1 N1 C1 17.4(5) . . . . ?
O2 Hg1 N1 C1 10.3(3) . . . . ?
N2 Hg1 N1 C1 -169.7(3) . . . . ?
N4 Hg1 N1 C1 128.8(3) . . . . ?
N3 Hg1 N1 C1 -104.6(3) . . . . ?
O1 Hg1 N1 C5 -157.9(2) . . . . ?
O2 Hg1 N1 C5 -165.0(3) . . . . ?
N2 Hg1 N1 C5 15.0(3) . . . . ?
N4 Hg1 N1 C5 -46.5(3) . . . . ?
N3 Hg1 N1 C5 80.1(3) . . . . ?
O1 Hg1 N2 C19 28.4(3) . . . . ?
N1 Hg1 N2 C19 -147.5(2) . . . . ?
O2 Hg1 N2 C19 -147.6(2) . . . . ?
N4 Hg1 N2 C19 -39.9(2) . . . . ?
N3 Hg1 N2 C19 100.9(2) . . . . ?
O1 Hg1 N2 C6 148.4(2) . . . . ?
N1 Hg1 N2 C6 -27.5(2) . . . . ?
O2 Hg1 N2 C6 -27.6(3) . . . . ?
N4 Hg1 N2 C6 80.1(2) . . . . ?
N3 Hg1 N2 C6 -139.1(2) . . . . ?
O1 Hg1 N2 C7 -92.4(2) . . . . ?
N1 Hg1 N2 C7 91.7(2) . . . . ?
O2 Hg1 N2 C7 91.6(3) . . . . ?
N4 Hg1 N2 C7 -160.6(3) . . . . ?
N3 Hg1 N2 C7 -19.9(2) . . . . ?
O1 Hg1 N3 C12 -20.3(3) . . . . ?
N1 Hg1 N3 C12 138.9(3) . . . . ?
O2 Hg1 N3 C12 51.4(3) . . . . ?
N2 Hg1 N3 C12 -156.5(3) . . . . ?
N4 Hg1 N3 C12 -112.8(3) . . . . ?
O1 Hg1 N3 C8 130.2(2) . . . . ?
N1 Hg1 N3 C8 -70.7(2) . . . . ?
O2 Hg1 N3 C8 -158.2(2) . . . . ?
N2 Hg1 N3 C8 -6.0(2) . . . . ?
N4 Hg1 N3 C8 37.7(3) . . . . ?
O1 Hg1 N4 C20 -104.9(2) . . . . ?
N1 Hg1 N4 C20 98.1(3) . . . . ?
O2 Hg1 N4 C20 -176.8(2) . . . . ?
N2 Hg1 N4 C20 32.7(2) . . . . ?
N3 Hg1 N4 C20 -13.1(3) . . . . ?
O1 Hg1 N4 C24 54.0(3) . . . . ?
N1 Hg1 N4 C24 -103.0(3) . . . . ?
O2 Hg1 N4 C24 -17.9(3) . . . . ?
N2 Hg1 N4 C24 -168.4(3) . . . . ?
N3 Hg1 N4 C24 145.8(3) . . . . ?
C5 N1 C1 C2 0.7(6) . . . . ?
Hg1 N1 C1 C2 -174.6(3) . . . . ?
N1 C1 C2 C3 -1.6(7) . . . . ?
C1 C2 C3 C4 0.4(7) . . . . ?
C2 C3 C4 C5 1.6(7) . . . . ?
C1 N1 C5 C4 1.4(6) . . . . ?
Hg1 N1 C5 C4 176.8(3) . . . . ?
C1 N1 C5 C6 -174.7(3) . . . . ?
Hg1 N1 C5 C6 0.7(4) . . . . ?
C3 C4 C5 N1 -2.5(6) . . . . ?
C3 C4 C5 C6 173.4(4) . . . . ?
C19 N2 C6 C5 155.9(3) . . . . ?
C7 N2 C6 C5 -79.3(4) . . . . ?
Hg1 N2 C6 C5 37.9(4) . . . . ?
N1 C5 C6 N2 -28.2(5) . . . . ?
C4 C5 C6 N2 155.8(4) . . . . ?
C19 N2 C7 C8 -74.3(4) . . . . ?
C6 N2 C7 C8 161.2(3) . . . . ?
Hg1 N2 C7 C8 44.1(4) . . . . ?
C12 N3 C8 C9 1.8(5) . . . . ?
Hg1 N3 C8 C9 -150.7(3) . . . . ?
C12 N3 C8 C7 -174.9(3) . . . . ?
Hg1 N3 C8 C7 32.7(3) . . . . ?
N2 C7 C8 N3 -55.4(4) . . . . ?
N2 C7 C8 C9 127.9(4) . . . . ?
N3 C8 C9 C10 -1.5(6) . . . . ?
C7 C8 C9 C10 175.0(3) . . . . ?
C8 C9 C10 C11 0.7(6) . . . . ?
C9 C10 C11 C12 -0.3(5) . . . . ?
C8 N3 C12 C11 -1.3(5) . . . . ?
Hg1 N3 C12 C11 146.7(3) . . . . ?
C8 N3 C12 C13 176.2(3) . . . . ?
Hg1 N3 C12 C13 -35.8(4) . . . . ?
C10 C11 C12 N3 0.6(5) . . . . ?
C10 C11 C12 C13 -176.8(3) . . . . ?
N3 C12 C13 C14 152.8(4) . . . . ?
C11 C12 C13 C14 -29.8(5) . . . . ?
N3 C12 C13 C18 -30.4(5) . . . . ?
C11 C12 C13 C18 147.1(4) . . . . ?
C18 C13 C14 C15 0.8(6) . . . . ?
C12 C13 C14 C15 177.7(4) . . . . ?
C13 C14 C15 C16 -0.6(7) . . . . ?
C14 C15 C16 C17 0.4(7) . . . . ?
C15 C16 C17 C18 -0.5(6) . . . . ?
C16 C17 C18 C13 0.7(6) . . . . ?
C14 C13 C18 C17 -0.8(5) . . . . ?
C12 C13 C18 C17 -177.8(3) . . . . ?
C6 N2 C19 C20 -71.6(4) . . . . ?
C7 N2 C19 C20 164.2(3) . . . . ?
Hg1 N2 C19 C20 46.0(3) . . . . ?
C24 N4 C20 C21 -1.1(5) . . . . ?
Hg1 N4 C20 C21 158.7(3) . . . . ?
C24 N4 C20 C19 -179.6(3) . . . . ?
Hg1 N4 C20 C19 -19.7(4) . . . . ?
N2 C19 C20 N4 -18.2(5) . . . . ?
N2 C19 C20 C21 163.3(3) . . . . ?
N4 C20 C21 C22 1.1(6) . . . . ?
C19 C20 C21 C22 179.5(4) . . . . ?
C20 C21 C22 C23 -0.2(6) . . . . ?
C21 C22 C23 C24 -0.7(6) . . . . ?
C20 N4 C24 C23 0.2(5) . . . . ?
Hg1 N4 C24 C23 -157.7(3) . . . . ?
C20 N4 C24 C25 -178.1(3) . . . . ?
Hg1 N4 C24 C25 24.0(4) . . . . ?
C22 C23 C24 N4 0.6(6) . . . . ?
C22 C23 C24 C25 178.9(4) . . . . ?
N4 C24 C25 C26 44.3(5) . . . . ?
C23 C24 C25 C26 -134.0(4) . . . . ?
N4 C24 C25 C30 -134.5(4) . . . . ?
C23 C24 C25 C30 47.2(5) . . . . ?
C30 C25 C26 C27 -2.5(6) . . . . ?
C24 C25 C26 C27 178.7(4) . . . . ?
C25 C26 C27 C28 2.1(6) . . . . ?
C26 C27 C28 C29 0.1(7) . . . . ?
C27 C28 C29 C30 -1.9(7) . . . . ?
C28 C29 C30 C25 1.5(7) . . . . ?
C26 C25 C30 C29 0.7(6) . . . . ?
C24 C25 C30 C29 179.5(4) . . . . ?
Hg1 O1 C31 C39 171.6(3) . . . . ?
Hg1 O1 C31 C32 -6.0(4) . . . . ?
Hg1 O2 C32 C31 6.5(4) . . . . ?
Hg1 O2 C32 C33 -172.4(2) . . . . ?
O1 C31 C32 O2 -1.0(5) . . . . ?
C39 C31 C32 O2 -178.6(3) . . . . ?
O1 C31 C32 C33 178.0(3) . . . . ?
C39 C31 C32 C33 0.3(5) . . . . ?
O2 C32 C33 C38 179.9(3) . . . . ?
C31 C32 C33 C38 0.9(5) . . . . ?
O2 C32 C33 C34 0.7(5) . . . . ?
C31 C32 C33 C34 -178.2(3) . . . . ?
C38 C33 C34 C35 0.4(5) . . . . ?
C32 C33 C34 C35 179.5(3) . . . . ?
C33 C34 C35 C36 1.8(6) . . . . ?
C34 C35 C36 C37 -2.1(6) . . . . ?
C35 C36 C37 C38 0.2(6) . . . . ?
C39 O3 C38 C33 0.1(5) . . . . ?
C39 O3 C38 C37 -179.5(3) . . . . ?
C34 C33 C38 O3 178.0(3) . . . . ?
C32 C33 C38 O3 -1.1(5) . . . . ?
C34 C33 C38 C37 -2.4(5) . . . . ?
C32 C33 C38 C37 178.5(3) . . . . ?
C36 C37 C38 O3 -178.3(3) . . . . ?
C36 C37 C38 C33 2.1(6) . . . . ?
C38 O3 C39 C31 1.2(5) . . . . ?
C38 O3 C39 C40 -176.9(3) . . . . ?
O1 C31 C39 O3 -179.0(3) . . . . ?
C32 C31 C39 O3 -1.4(5) . . . . ?
O1 C31 C39 C40 -1.2(6) . . . . ?
C32 C31 C39 C40 176.4(3) . . . . ?
O3 C39 C40 C45 42.5(5) . . . . ?
C31 C39 C40 C45 -135.5(4) . . . . ?
O3 C39 C40 C41 -136.5(3) . . . . ?
C31 C39 C40 C41 45.6(5) . . . . ?
C45 C40 C41 C42 1.0(6) . . . . ?
C39 C40 C41 C42 -180.0(4) . . . . ?
C40 C41 C42 C43 -0.5(6) . . . . ?
C41 C42 C43 C44 0.9(7) . . . . ?
C42 C43 C44 C45 -1.9(7) . . . . ?
C43 C44 C45 C40 2.4(7) . . . . ?
C41 C40 C45 C44 -2.0(6) . . . . ?
C39 C40 C45 C44 179.0(4) . . . . ?
